data_2013879
loop_
_publ_author_name
'Shi, He-Ping'
'Liu, Dian-Sheng'
'Huang, Shu-Ping'

_publ_section_title
'[Benzylbis(dimethylamino)methylsilyl-\k^2^<i>C</i>,<i>N</i>](<i>N</i>,<i>N</i>,<i>N</i>',<i>N</i>'-tetramethylethylenediamine-\k^2^<i>N</i>,<i>N</i>)lithium(I)'
_journal_issue 3
_journal_name_full 'Acta Crystallographica Section C'
_journal_page_first m107
_journal_page_last m109
_journal_paper_doi 10.1107/S0108270104000836
_journal_volume 60
_journal_year 2004
_chemical_formula_iupac '[Li (C12 H21 N Si) (C6 H16 N2)]'
_chemical_formula_moiety 'C18 H37 Li N4 Si'
_chemical_formula_sum 'C18 H37 Li N4 Si'
_chemical_formula_weight 344.55
_chemical_name_systematic
;
[Benzylbis(dimethylamino)methylsilyl-\k^2^C,N](N,N,N',N'-
tetramethylethylenediamine-\k^2^N,N)lithium(I)
;
_space_group_IT_number 14
_symmetry_cell_setting monoclinic
_symmetry_space_group_name_Hall '-P 2ybc'
_symmetry_space_group_name_H-M 'P 1 21/c 1'
_atom_sites_solution_hydrogens geom
_atom_sites_solution_primary direct
_atom_sites_solution_secondary difmap
_cell_angle_alpha 90
_cell_angle_beta 112.523(3)
_cell_angle_gamma 90
_cell_formula_units_Z 4
_cell_length_a 13.946(4)
_cell_length_b 9.805(2)
_cell_length_c 17.236(4)
_cell_measurement_reflns_used 1985
_cell_measurement_temperature 183(2)
_cell_measurement_theta_max 22.51
_cell_measurement_theta_min 2.44
_cell_volume 2177.1(9)
_computing_cell_refinement 'SAINT (Bruker, 1998)'
_computing_data_collection 'SMART (Bruker, 1998)'
_computing_data_reduction SAINT
_computing_molecular_graphics 'SHELXTL (Bruker, 1998)'
_computing_publication_material SHELXTL
_computing_structure_refinement 'SHELXL97 (Sheldrick, 1997)'
_computing_structure_solution 'SHELXS97 (Sheldrick, 1997)'
_diffrn_ambient_temperature 183(2)
_diffrn_detector_area_resol_mean '100x100 microns'
_diffrn_measured_fraction_theta_full 0.999
_diffrn_measured_fraction_theta_max 0.999
_diffrn_measurement_device_type 'Bruker SMART CCD are-detector'
_diffrn_measurement_method \w
_diffrn_radiation_monochromator graphite
_diffrn_radiation_source 'oil sealed'
_diffrn_radiation_type MoK\a
_diffrn_radiation_wavelength 0.71073
_diffrn_reflns_av_R_equivalents 0.0401
_diffrn_reflns_av_sigmaI/netI 0.0628
_diffrn_reflns_limit_h_max 16
_diffrn_reflns_limit_h_min -16
_diffrn_reflns_limit_k_max 11
_diffrn_reflns_limit_k_min -11
_diffrn_reflns_limit_l_max 20
_diffrn_reflns_limit_l_min -14
_diffrn_reflns_number 8766
_diffrn_reflns_theta_full 25.01
_diffrn_reflns_theta_max 25.01
_diffrn_reflns_theta_min 1.58
_diffrn_standards_decay_% 3.27
_diffrn_standards_interval_count no
_diffrn_standards_interval_time 'no standards in IP'
_diffrn_standards_number no
_exptl_absorpt_coefficient_mu 0.114
_exptl_absorpt_correction_T_max 0.9775
_exptl_absorpt_correction_T_min 0.9558
_exptl_absorpt_correction_type multi-scan
_exptl_absorpt_process_details '(SADABS; Sheldrick, 1996)'
_exptl_crystal_colour yellow
_exptl_crystal_density_diffrn 1.051
_exptl_crystal_density_meas ?
_exptl_crystal_density_method 'not measured'
_exptl_crystal_description block
_exptl_crystal_F_000 760
_exptl_crystal_size_max 0.40
_exptl_crystal_size_mid 0.30
_exptl_crystal_size_min 0.20
_refine_diff_density_max 0.322
_refine_diff_density_min -0.183
_refine_ls_extinction_method none
_refine_ls_goodness_of_fit_ref 0.995
_refine_ls_hydrogen_treatment constr
_refine_ls_matrix_type full
_refine_ls_number_parameters 226
_refine_ls_number_reflns 3841
_refine_ls_number_restraints 0
_refine_ls_restrained_S_all 0.995
_refine_ls_R_factor_all 0.0853
_refine_ls_R_factor_gt 0.0600
_refine_ls_shift/su_max 0.000
_refine_ls_shift/su_mean 0.000
_refine_ls_structure_factor_coef Fsqd
_refine_ls_weighting_details 'calc w = 1/[\s^2^(Fo^2^)+(0.061P)^2^] where P=(Fo^2^+2Fc^2^)/3'
_refine_ls_weighting_scheme calc
_refine_ls_wR_factor_gt 0.1228
_refine_ls_wR_factor_ref 0.1336
_reflns_number_gt 2779
_reflns_number_total 3841
_reflns_threshold_expression I>2\s(I)
_cod_data_source_file sq1140.cif
_cod_data_source_block I
_cod_depositor_comments
;
The following automatic conversions were performed:

'_exptl_crystal_density_meas' value 'not measured' was changed to '?'
- the value is perceived as not measured.

Automatic conversion script
Id: cif_fix_values 3008 2015-01-20 13:52:24Z robertas 
;
_cod_original_cell_volume 2177.0(9)
_cod_original_sg_symbol_H-M 'P 21/c'
_cod_database_code 2013879
_cod_database_fobs_code 2013879

loop_
_symmetry_equiv_pos_as_xyz
'x, y, z'
'-x, y+1/2, -z+1/2'
'-x, -y, -z'
'x, -y-1/2, z-1/2'

loop_
_atom_site_label
_atom_site_fract_x
_atom_site_fract_y
_atom_site_fract_z
_atom_site_U_iso_or_equiv
_atom_site_adp_type
_atom_site_calc_flag
_atom_site_refinement_flags
_atom_site_occupancy
_atom_site_disorder_assembly
_atom_site_disorder_group
_atom_site_type_symbol
Li1 0.2614(3) 0.6968(4) 0.0492(3) 0.0353(10) Uani d . 1 . . Li
Si1 0.31514(5) 0.48302(7) 0.15322(4) 0.0343(2) Uani d . 1 . . Si
N1 0.25714(15) 0.47248(19) 0.04152(12) 0.0359(5) Uani d . 1 . . N
N2 0.14917(15) 0.8301(2) -0.02853(12) 0.0353(5) Uani d . 1 . . N
N3 0.37011(15) 0.8007(2) 0.01351(13) 0.0442(6) Uani d . 1 . . N
N4 0.26295(18) 0.3533(2) 0.19169(14) 0.0479(6) Uani d . 1 . . N
C1 0.29767(18) 0.6509(2) 0.18611(15) 0.0328(6) Uani d . 1 . . C
H1 0.3647 0.6905 0.2215 0.039 Uiso calc R 1 . . H
C2 0.21495(18) 0.7184(2) 0.20066(14) 0.0299(6) Uani d . 1 . . C
C3 0.11364(18) 0.6656(2) 0.17948(15) 0.0354(6) Uani d . 1 . . C
H3 0.0996 0.5781 0.1571 0.042 Uiso calc R 1 . . H
C4 0.0350(2) 0.7374(3) 0.19030(16) 0.0411(6) Uani d . 1 . . C
H4 -0.0303 0.6976 0.1751 0.049 Uiso calc R 1 . . H
C5 0.0514(2) 0.8678(3) 0.22344(16) 0.0433(7) Uani d . 1 . . C
H5 -0.0024 0.9172 0.2293 0.052 Uiso calc R 1 . . H
C6 0.1495(2) 0.9224(2) 0.24749(16) 0.0406(7) Uani d . 1 . . C
H6 0.1625 1.0092 0.2710 0.049 Uiso calc R 1 . . H
C7 0.22845(19) 0.8505(2) 0.23719(14) 0.0351(6) Uani d . 1 . . C
H7 0.2939 0.8903 0.2550 0.042 Uiso calc R 1 . . H
C8 0.4564(2) 0.4553(3) 0.17822(18) 0.0516(8) Uani d . 1 . . C
H8A 0.4955 0.4791 0.2358 0.077 Uiso calc R 1 . . H
H8B 0.4782 0.5114 0.1423 0.077 Uiso calc R 1 . . H
H8C 0.4683 0.3612 0.1694 0.077 Uiso calc R 1 . . H
C9 0.2657(3) 0.2134(3) 0.1654(2) 0.0707(10) Uani d . 1 . . C
H9A 0.3217 0.1659 0.2077 0.106 Uiso calc R 1 . . H
H9B 0.2760 0.2122 0.1135 0.106 Uiso calc R 1 . . H
H9C 0.2012 0.1693 0.1578 0.106 Uiso calc R 1 . . H
C10 0.2429(2) 0.3618(3) 0.26728(16) 0.0474(7) Uani d . 1 . . C
H10A 0.1765 0.3220 0.2578 0.071 Uiso calc R 1 . . H
H10B 0.2429 0.4557 0.2830 0.071 Uiso calc R 1 . . H
H10C 0.2959 0.3133 0.3115 0.071 Uiso calc R 1 . . H
C11 0.1439(2) 0.4607(3) 0.00439(18) 0.0532(8) Uani d . 1 . . C
H11A 0.1190 0.4868 -0.0537 0.080 Uiso calc R 1 . . H
H11B 0.1142 0.5196 0.0338 0.080 Uiso calc R 1 . . H
H11C 0.1242 0.3681 0.0088 0.080 Uiso calc R 1 . . H
C12 0.3012(2) 0.3905(3) -0.00805(18) 0.0628(9) Uani d . 1 . . C
H12A 0.2797 0.2973 -0.0090 0.094 Uiso calc R 1 . . H
H12B 0.3756 0.3954 0.0169 0.094 Uiso calc R 1 . . H
H12C 0.2772 0.4251 -0.0644 0.094 Uiso calc R 1 . . H
C13 0.1393(3) 0.9341(3) 0.02869(18) 0.0641(9) Uani d . 1 . . C
H13A 0.1082 1.0146 -0.0026 0.096 Uiso calc R 1 . . H
H13B 0.2067 0.9561 0.0697 0.096 Uiso calc R 1 . . H
H13C 0.0963 0.9000 0.0566 0.096 Uiso calc R 1 . . H
C14 0.0453(2) 0.7849(3) -0.08167(18) 0.0597(8) Uani d . 1 . . C
H14A 0.0122 0.7452 -0.0474 0.089 Uiso calc R 1 . . H
H14B 0.0497 0.7182 -0.1209 0.089 Uiso calc R 1 . . H
H14C 0.0053 0.8614 -0.1118 0.089 Uiso calc R 1 . . H
C15 0.1995(2) 0.8852(3) -0.08246(18) 0.0537(8) Uani d . 1 . . C
H15A 0.1635 0.9673 -0.1097 0.064 Uiso calc R 1 . . H
H15B 0.1941 0.8192 -0.1259 0.064 Uiso calc R 1 . . H
C16 0.3112(2) 0.9176(3) -0.03418(19) 0.0592(8) Uani d . 1 . . C
H16A 0.3421 0.9481 -0.0729 0.071 Uiso calc R 1 . . H
H16B 0.3161 0.9919 0.0043 0.071 Uiso calc R 1 . . H
C17 0.4627(2) 0.8449(4) 0.0835(2) 0.0932(13) Uani d . 1 . . C
H17A 0.4972 0.7669 0.1159 0.140 Uiso calc R 1 . . H
H17B 0.4434 0.9063 0.1184 0.140 Uiso calc R 1 . . H
H17C 0.5087 0.8905 0.0624 0.140 Uiso calc R 1 . . H
C18 0.4007(3) 0.7130(4) -0.0415(2) 0.0824(11) Uani d . 1 . . C
H18A 0.4442 0.7632 -0.0630 0.124 Uiso calc R 1 . . H
H18B 0.3398 0.6824 -0.0874 0.124 Uiso calc R 1 . . H
H18C 0.4380 0.6356 -0.0103 0.124 Uiso calc R 1 . . H

loop_
_atom_site_aniso_label
_atom_site_aniso_U_11
_atom_site_aniso_U_22
_atom_site_aniso_U_33
_atom_site_aniso_U_12
_atom_site_aniso_U_13
_atom_site_aniso_U_23
Li1 0.037(2) 0.038(2) 0.036(2) -0.0014(19) 0.019(2) 0.0026(19)
Si1 0.0371(4) 0.0320(4) 0.0369(4) 0.0027(3) 0.0177(3) 0.0014(3)
N1 0.0382(12) 0.0353(11) 0.0369(13) 0.0021(9) 0.0171(10) -0.0045(10)
N2 0.0378(12) 0.0395(12) 0.0315(12) 0.0036(10) 0.0166(10) 0.0018(10)
N3 0.0326(12) 0.0591(15) 0.0378(13) -0.0074(11) 0.0100(11) 0.0076(11)
N4 0.0776(17) 0.0263(12) 0.0540(15) -0.0013(11) 0.0410(14) -0.0026(11)
C1 0.0306(14) 0.0354(14) 0.0309(14) -0.0049(11) 0.0102(12) -0.0036(11)
C2 0.0429(15) 0.0266(13) 0.0218(13) -0.0005(11) 0.0143(12) 0.0038(10)
C3 0.0431(16) 0.0337(14) 0.0308(15) -0.0030(12) 0.0158(13) -0.0029(11)
C4 0.0357(15) 0.0523(17) 0.0362(16) -0.0013(13) 0.0149(13) 0.0005(13)
C5 0.0492(18) 0.0456(17) 0.0395(17) 0.0124(13) 0.0221(14) 0.0054(13)
C6 0.0635(19) 0.0281(13) 0.0334(15) 0.0057(13) 0.0222(14) 0.0016(12)
C7 0.0437(16) 0.0328(14) 0.0289(14) -0.0059(12) 0.0142(12) 0.0010(11)
C8 0.0464(17) 0.0603(19) 0.0478(18) 0.0124(14) 0.0177(15) 0.0075(15)
C9 0.111(3) 0.0355(17) 0.089(3) -0.0013(17) 0.064(2) -0.0015(17)
C10 0.0569(18) 0.0447(16) 0.0423(17) -0.0016(14) 0.0208(15) 0.0064(14)
C11 0.0480(18) 0.0584(18) 0.0492(18) -0.0135(14) 0.0142(15) -0.0122(15)
C12 0.081(2) 0.063(2) 0.050(2) 0.0156(17) 0.0309(18) -0.0074(16)
C13 0.094(3) 0.0533(19) 0.0493(19) 0.0221(18) 0.0319(18) 0.0023(16)
C14 0.0437(18) 0.072(2) 0.061(2) 0.0063(16) 0.0169(16) 0.0079(17)
C15 0.0484(18) 0.067(2) 0.0472(18) 0.0080(15) 0.0202(15) 0.0206(15)
C16 0.054(2) 0.0605(19) 0.065(2) -0.0093(16) 0.0250(17) 0.0214(17)
C17 0.060(2) 0.119(3) 0.070(2) -0.044(2) -0.0088(19) 0.030(2)
C18 0.073(2) 0.113(3) 0.081(3) 0.022(2) 0.051(2) 0.016(2)

loop_
_atom_type_symbol
_atom_type_description
_atom_type_scat_dispersion_real
_atom_type_scat_dispersion_imag
_atom_type_scat_source
C C 0.0033 0.0016 'International Tables Vol C Tables 4.2.6.8 and 6.1.1.4'
H H 0.0000 0.0000 'International Tables Vol C Tables 4.2.6.8 and 6.1.1.4'
Li Li -0.0003 0.0001 'International Tables Vol C Tables 4.2.6.8 and 6.1.1.4'
N N 0.0061 0.0033 'International Tables Vol C Tables 4.2.6.8 and 6.1.1.4'
Si Si 0.0817 0.0704 'International Tables Vol C Tables 4.2.6.8 and 6.1.1.4'

loop_
_geom_angle_atom_site_label_1
_geom_angle_atom_site_label_2
_geom_angle_atom_site_label_3
_geom_angle
_geom_angle_publ_flag
N2 Li1 N3 87.48(17) y
N2 Li1 N1 126.2(2) y
N3 Li1 N1 118.18(19) y
N2 Li1 C1 127.43(19) y
N3 Li1 C1 120.2(2) y
N1 Li1 C1 81.60(15) y
N4 Si1 N1 106.83(11) y
N4 Si1 C1 115.45(10) y
N1 Si1 C1 109.59(10) y
N4 Si1 C8 111.60(12) y
N1 Si1 C8 104.05(11) y
C1 Si1 C8 108.69(12) y
C11 N1 C12 108.9(2) y
C11 N1 Si1 116.35(16) y
C12 N1 Si1 122.83(17) y
C11 N1 Li1 96.01(17) y
C12 N1 Li1 125.01(19) y
Si1 N1 Li1 83.49(13) y
C14 N2 C13 108.0(2) ?
C14 N2 C15 108.4(2) ?
C13 N2 C15 111.3(2) ?
C14 N2 Li1 122.3(2) ?
C13 N2 Li1 104.23(19) ?
C15 N2 Li1 102.37(17) ?
C17 N3 C18 109.1(3) ?
C17 N3 C16 111.2(2) ?
C18 N3 C16 109.7(2) ?
C17 N3 Li1 114.3(2) ?
C18 N3 Li1 109.0(2) ?
C16 N3 Li1 103.38(19) ?
C10 N4 C9 112.1(2) ?
C10 N4 Si1 124.41(17) ?
C9 N4 Si1 120.94(18) ?
C2 C1 Si1 134.22(18) y
C2 C1 Li1 102.57(18) y
Si1 C1 Li1 81.69(13) y
C2 C1 H1 110.4 ?
Si1 C1 H1 110.4 ?
Li1 C1 H1 110.4 ?
C3 C2 C7 113.4(2) ?
C3 C2 C1 125.3(2) ?
C7 C2 C1 121.3(2) ?
C4 C3 C2 123.2(2) ?
C4 C3 H3 118.4 ?
C2 C3 H3 118.4 ?
C3 C4 C5 121.0(2) ?
C3 C4 H4 119.5 ?
C5 C4 H4 119.5 ?
C6 C5 C4 118.2(2) ?
C6 C5 H5 120.9 ?
C4 C5 H5 120.9 ?
C7 C6 C5 120.9(2) ?
C7 C6 H6 119.5 ?
C5 C6 H6 119.5 ?
C6 C7 C2 123.2(2) ?
C6 C7 H7 118.4 ?
C2 C7 H7 118.4 ?
Si1 C8 H8A 109.5 ?
Si1 C8 H8B 109.5 ?
H8A C8 H8B 109.5 ?
Si1 C8 H8C 109.5 ?
H8A C8 H8C 109.5 ?
H8B C8 H8C 109.5 ?
N4 C9 H9A 109.5 ?
N4 C9 H9B 109.5 ?
H9A C9 H9B 109.5 ?
N4 C9 H9C 109.5 ?
H9A C9 H9C 109.5 ?
H9B C9 H9C 109.5 ?
N4 C10 H10A 109.5 ?
N4 C10 H10B 109.5 ?
H10A C10 H10B 109.5 ?
N4 C10 H10C 109.5 ?
H10A C10 H10C 109.5 ?
H10B C10 H10C 109.5 ?
N1 C11 H11A 109.5 ?
N1 C11 H11B 109.5 ?
H11A C11 H11B 109.5 ?
N1 C11 H11C 109.5 ?
H11A C11 H11C 109.5 ?
H11B C11 H11C 109.5 ?
N1 C12 H12A 109.5 ?
N1 C12 H12B 109.5 ?
H12A C12 H12B 109.5 ?
N1 C12 H12C 109.5 ?
H12A C12 H12C 109.5 ?
H12B C12 H12C 109.5 ?
N2 C13 H13A 109.5 ?
N2 C13 H13B 109.5 ?
H13A C13 H13B 109.5 ?
N2 C13 H13C 109.5 ?
H13A C13 H13C 109.5 ?
H13B C13 H13C 109.5 ?
N2 C14 H14A 109.5 ?
N2 C14 H14B 109.5 ?
H14A C14 H14B 109.5 ?
N2 C14 H14C 109.5 ?
H14A C14 H14C 109.5 ?
H14B C14 H14C 109.5 ?
N2 C15 C16 112.1(2) ?
N2 C15 H15A 109.2 ?
C16 C15 H15A 109.2 ?
N2 C15 H15B 109.2 ?
C16 C15 H15B 109.2 ?
H15A C15 H15B 107.9 ?
N3 C16 C15 112.8(2) ?
N3 C16 H16A 109.0 ?
C15 C16 H16A 109.0 ?
N3 C16 H16B 109.0 ?
C15 C16 H16B 109.0 ?
H16A C16 H16B 107.8 ?
N3 C17 H17A 109.5 ?
N3 C17 H17B 109.5 ?
H17A C17 H17B 109.5 ?
N3 C17 H17C 109.5 ?
H17A C17 H17C 109.5 ?
H17B C17 H17C 109.5 ?
N3 C18 H18A 109.5 ?
N3 C18 H18B 109.5 ?
H18A C18 H18B 109.5 ?
N3 C18 H18C 109.5 ?
H18A C18 H18C 109.5 ?
H18B C18 H18C 109.5 ?

loop_
_geom_bond_atom_site_label_1
_geom_bond_atom_site_label_2
_geom_bond_site_symmetry_2
_geom_bond_distance
_geom_bond_publ_flag
Li1 N2 . 2.085(5) y
Li1 N3 . 2.104(4) y
Li1 N1 . 2.203(4) y
Li1 C1 . 2.261(5) y
Si1 N4 . 1.720(2) y
Si1 N1 . 1.783(2) y
Si1 C1 . 1.787(2) y
Si1 C8 . 1.869(3) y
N1 C11 . 1.464(3) ?
N1 C12 . 1.469(3) ?
N2 C14 . 1.456(3) ?
N2 C13 . 1.461(3) ?
N2 C15 . 1.466(3) ?
N3 C17 . 1.455(3) ?
N3 C18 . 1.459(3) ?
N3 C16 . 1.465(3) ?
N4 C10 . 1.436(3) ?
N4 C9 . 1.449(3) ?
C1 C2 . 1.433(3) ?
C1 H1 . 0.9800 ?
C2 C3 . 1.415(3) ?
C2 C7 . 1.421(3) ?
C3 C4 . 1.375(3) ?
C3 H3 . 0.9300 ?
C4 C5 . 1.383(3) ?
C4 H4 . 0.9300 ?
C5 C6 . 1.377(3) ?
C5 H5 . 0.9300 ?
C6 C7 . 1.376(3) ?
C6 H6 . 0.9300 ?
C7 H7 . 0.9300 ?
C8 H8A . 0.9600 ?
C8 H8B . 0.9600 ?
C8 H8C . 0.9600 ?
C9 H9A . 0.9600 ?
C9 H9B . 0.9600 ?
C9 H9C . 0.9600 ?
C10 H10A . 0.9600 ?
C10 H10B . 0.9600 ?
C10 H10C . 0.9600 ?
C11 H11A . 0.9600 ?
C11 H11B . 0.9600 ?
C11 H11C . 0.9600 ?
C12 H12A . 0.9600 ?
C12 H12B . 0.9600 ?
C12 H12C . 0.9600 ?
C13 H13A . 0.9600 ?
C13 H13B . 0.9600 ?
C13 H13C . 0.9600 ?
C14 H14A . 0.9600 ?
C14 H14B . 0.9600 ?
C14 H14C . 0.9600 ?
C15 C16 . 1.493(4) ?
C15 H15A . 0.9700 ?
C15 H15B . 0.9700 ?
C16 H16A . 0.9700 ?
C16 H16B . 0.9700 ?
C17 H17A . 0.9600 ?
C17 H17B . 0.9600 ?
C17 H17C . 0.9600 ?
C18 H18A . 0.9600 ?
C18 H18B . 0.9600 ?
C18 H18C . 0.9600 ?

loop_
_geom_torsion_atom_site_label_1
_geom_torsion_atom_site_label_2
_geom_torsion_atom_site_label_3
_geom_torsion_atom_site_label_4
_geom_torsion
N4 Si1 N1 C11 48.96(19)
C1 Si1 N1 C11 -76.78(19)
C8 Si1 N1 C11 167.13(18)
N4 Si1 N1 C12 -89.7(2)
C1 Si1 N1 C12 144.6(2)
C8 Si1 N1 C12 28.5(2)
N4 Si1 N1 Li1 142.46(13)
C1 Si1 N1 Li1 16.73(14)
C8 Si1 N1 Li1 -99.36(14)
N2 Li1 N1 C11 -27.4(3)
N3 Li1 N1 C11 -136.7(2)
C1 Li1 N1 C11 103.42(17)
N2 Li1 N1 C12 90.8(3)
N3 Li1 N1 C12 -18.5(3)
C1 Li1 N1 C12 -138.4(2)
N2 Li1 N1 Si1 -143.3(2)
N3 Li1 N1 Si1 107.4(2)
C1 Li1 N1 Si1 -12.51(11)
N3 Li1 N2 C14 139.5(2)
N1 Li1 N2 C14 15.9(3)
C1 Li1 N2 C14 -93.6(3)
N3 Li1 N2 C13 -98.0(2)
N1 Li1 N2 C13 138.4(2)
C1 Li1 N2 C13 28.9(3)
N3 Li1 N2 C15 18.0(2)
N1 Li1 N2 C15 -105.6(2)
C1 Li1 N2 C15 145.0(2)
N2 Li1 N3 C17 129.1(2)
N1 Li1 N3 C17 -100.6(3)
C1 Li1 N3 C17 -3.7(3)
N2 Li1 N3 C18 -108.6(2)
N1 Li1 N3 C18 21.8(3)
C1 Li1 N3 C18 118.7(2)
N2 Li1 N3 C16 8.1(2)
N1 Li1 N3 C16 138.4(2)
C1 Li1 N3 C16 -124.7(2)
N1 Si1 N4 C10 -145.9(2)
C1 Si1 N4 C10 -23.8(3)
C8 Si1 N4 C10 101.0(2)
N1 Si1 N4 C9 53.8(2)
C1 Si1 N4 C9 175.9(2)
C8 Si1 N4 C9 -59.4(3)
N4 Si1 C1 C2 -37.5(3)
N1 Si1 C1 C2 83.1(2)
C8 Si1 C1 C2 -163.8(2)
N4 Si1 C1 Li1 -136.99(14)
N1 Si1 C1 Li1 -16.35(14)
C8 Si1 C1 Li1 96.76(15)
N2 Li1 C1 C2 8.7(3)
N3 Li1 C1 C2 121.1(2)
N1 Li1 C1 C2 -121.06(17)
N2 Li1 C1 Si1 142.3(2)
N3 Li1 C1 Si1 -105.3(2)
N1 Li1 C1 Si1 12.53(11)
Si1 C1 C2 C3 -9.5(4)
Li1 C1 C2 C3 81.0(3)
Si1 C1 C2 C7 172.07(19)
Li1 C1 C2 C7 -97.3(2)
C7 C2 C3 C4 2.3(3)
C1 C2 C3 C4 -176.2(2)
C2 C3 C4 C5 -0.2(4)
C3 C4 C5 C6 -1.8(4)
C4 C5 C6 C7 1.4(4)
C5 C6 C7 C2 1.0(4)
C3 C2 C7 C6 -2.7(3)
C1 C2 C7 C6 175.8(2)
C14 N2 C15 C16 -172.6(2)
C13 N2 C15 C16 68.7(3)
Li1 N2 C15 C16 -42.1(3)
C17 N3 C16 C15 -157.0(3)
C18 N3 C16 C15 82.3(3)
Li1 N3 C16 C15 -33.9(3)
N2 C15 C16 N3 55.2(3)
